data_4071275
loop_
_publ_author_name
'Song, Li-Cheng'
'Zeng, Guang-Huai'
'Lou, Shao-Xia'
'Zan, Hui-Ning'
'Ming, Jiang-Bo'
'Hu, Qing-Mei'

_publ_section_title
;
 Synthetic and Structural Studies of Butterfly Fe/S/P Cluster Complexes
 Related to the Active Site of [FeFe]-Hydrogenases. Proton Reduction to
 H2Catalyzed by (\h1-Ph2PS-\h1)2Fe2(CO)6
;
_journal_issue 15
_journal_name_full Organometallics
_journal_page_first 3714
_journal_paper_doi 10.1021/om800077c
_journal_volume 27
_journal_year 2008
_chemical_formula_sum 'C25 H17 Fe2 O6 P S2'
_chemical_formula_weight 620.18
_chemical_name_systematic
; 
 ? 
;
_space_group_IT_number 14
_symmetry_cell_setting monoclinic
_symmetry_space_group_name_Hall '-P 2ybc'
_symmetry_space_group_name_H-M 'P 1 21/c 1'
_atom_sites_solution_hydrogens geom
_atom_sites_solution_primary direct
_atom_sites_solution_secondary difmap
_audit_creation_method SHELXL-97
_cell_angle_alpha 90.00
_cell_angle_beta 112.554(5)
_cell_angle_gamma 90.00
_cell_formula_units_Z 4
_cell_length_a 15.333(5)
_cell_length_b 10.876(3)
_cell_length_c 17.090(5)
_cell_measurement_reflns_used 932
_cell_measurement_temperature 293(2)
_cell_measurement_theta_max 21.91
_cell_measurement_theta_min 2.36
_cell_volume 2632.0(14)
_computing_cell_refinement 'Bruker SMART'
_computing_data_collection 'Bruker SMART'
_computing_data_reduction 'Bruker SAINT'
_computing_molecular_graphics 'Bruker SHELXTL'
_computing_publication_material 'Bruker SHELXTL'
_computing_structure_refinement 'SHELXL-97 (Sheldrick, 1997)'
_computing_structure_solution 'SHELXS-97 (Sheldrick, 1990)'
_diffrn_ambient_temperature 293(2)
_diffrn_measured_fraction_theta_full 0.994
_diffrn_measured_fraction_theta_max 0.994
_diffrn_measurement_device_type 'CCD area detector'
_diffrn_measurement_method 'phi and omega scans'
_diffrn_radiation_monochromator graphite
_diffrn_radiation_source 'fine-focus sealed tube'
_diffrn_radiation_type MoK\a
_diffrn_radiation_wavelength 0.71073
_diffrn_reflns_av_R_equivalents 0.0720
_diffrn_reflns_av_sigmaI/netI 0.1135
_diffrn_reflns_limit_h_max 15
_diffrn_reflns_limit_h_min -19
_diffrn_reflns_limit_k_max 11
_diffrn_reflns_limit_k_min -13
_diffrn_reflns_limit_l_max 21
_diffrn_reflns_limit_l_min -9
_diffrn_reflns_number 12136
_diffrn_reflns_theta_full 26.41
_diffrn_reflns_theta_max 26.41
_diffrn_reflns_theta_min 1.44
_exptl_absorpt_coefficient_mu 1.360
_exptl_absorpt_correction_T_max 1.000000
_exptl_absorpt_correction_T_min 0.895267
_exptl_absorpt_correction_type multi-scan
_exptl_absorpt_process_details SADABS
_exptl_crystal_density_diffrn 1.565
_exptl_crystal_density_meas 0
_exptl_crystal_density_method 'not measured'
_exptl_crystal_F_000 1256
_exptl_crystal_size_max 0.20
_exptl_crystal_size_mid 0.16
_exptl_crystal_size_min 0.14
_refine_diff_density_max 0.411
_refine_diff_density_min -0.377
_refine_diff_density_rms 0.074
_refine_ls_extinction_coef 0.00015(12)
_refine_ls_extinction_expression Fc^*^=kFc[1+0.001xFc^2^\l^3^/sin(2\q)]^-1/4^
_refine_ls_extinction_method SHELXL
_refine_ls_goodness_of_fit_ref 0.961
_refine_ls_hydrogen_treatment mixed
_refine_ls_matrix_type full
_refine_ls_number_parameters 322
_refine_ls_number_reflns 5374
_refine_ls_number_restraints 0
_refine_ls_restrained_S_all 0.961
_refine_ls_R_factor_all 0.1332
_refine_ls_R_factor_gt 0.0552
_refine_ls_shift/su_max 0.000
_refine_ls_shift/su_mean 0.000
_refine_ls_structure_factor_coef Fsqd
_refine_ls_weighting_details 'calc w=1/[\s^2^(Fo^2^)+(0.0240P)^2^+0.0000P] where P=(Fo^2^+2Fc^2^)/3'
_refine_ls_weighting_scheme calc
_refine_ls_wR_factor_gt 0.0734
_refine_ls_wR_factor_ref 0.0896
_reflns_number_gt 2874
_reflns_number_total 5374
_reflns_threshold_expression >2sigma(I)
_cod_data_source_file om800077c-file002.cif
_cod_data_source_block 020929c
_cod_depositor_comments
;
The following automatic conversions were performed:

'_symmetry_cell_setting' value 'Monoclinic' changed to 'monoclinic'
according to /home/saulius/struct/CIF-dictionaries/cif_core.dic
dictionary named 'cif_core.dic' version 2.4.1 from
2010-06-29.

'_exptl_absorpt_correction_type' value 'MULTI-SCAN'
changed to 'multi-scan' according to
/home/saulius/struct/CIF-dictionaries/cif_core.dic dictionary named
'cif_core.dic' version 2.4.1 from 2010-06-29.

Automatic conversion script
Id: cif_fix_values 1715 2011-07-08 13:25:40Z adriana 
;
_cod_original_cell_volume 2632.2(13)
_cod_original_sg_symbol_H-M P2(1)/c
_cod_database_code 4071275

loop_
_symmetry_equiv_pos_as_xyz
'x, y, z'
'-x, y+1/2, -z+1/2'
'-x, -y, -z'
'x, -y-1/2, z-1/2'

loop_
_atom_site_label
_atom_site_type_symbol
_atom_site_fract_x
_atom_site_fract_y
_atom_site_fract_z
_atom_site_U_iso_or_equiv
_atom_site_adp_type
_atom_site_occupancy
_atom_site_symmetry_multiplicity
_atom_site_calc_flag
_atom_site_refinement_flags
Fe1 Fe 0.27687(4) 0.38158(5) 0.39921(4) 0.04210(19) Uani 1 1 d .
Fe2 Fe 0.17970(4) 0.22170(5) 0.28274(4) 0.03697(18) Uani 1 1 d .
P1 P 0.31531(7) 0.11725(10) 0.35605(7) 0.0370(3) Uani 1 1 d .
S1 S 0.40680(7) 0.24764(10) 0.42659(7) 0.0460(3) Uani 1 1 d .
S2 S 0.27185(7) 0.37571(9) 0.26639(7) 0.0405(3) Uani 1 1 d .
O1 O 0.1040(3) 0.5206(3) 0.3666(2) 0.0848(12) Uani 1 1 d .
O2 O 0.4087(2) 0.5866(3) 0.4644(3) 0.0886(13) Uani 1 1 d .
O3 O 0.2591(3) 0.2752(4) 0.5496(2) 0.0959(14) Uani 1 1 d .
O4 O 0.0025(2) 0.3563(3) 0.1979(2) 0.0787(11) Uani 1 1 d .
O5 O 0.1355(3) 0.0509(3) 0.1407(2) 0.0912(13) Uani 1 1 d .
O6 O 0.0908(2) 0.1177(3) 0.3913(2) 0.0740(11) Uani 1 1 d .
C1 C 0.1722(4) 0.4671(4) 0.3771(3) 0.0564(14) Uani 1 1 d .
C2 C 0.3579(3) 0.5081(4) 0.4414(3) 0.0531(13) Uani 1 1 d .
C3 C 0.2664(4) 0.3174(4) 0.4915(3) 0.0603(14) Uani 1 1 d .
C4 C 0.0734(3) 0.3091(4) 0.2313(3) 0.0504(12) Uani 1 1 d .
C5 C 0.1528(3) 0.1180(4) 0.1954(3) 0.0519(12) Uani 1 1 d .
C6 C 0.1269(3) 0.1554(4) 0.3495(3) 0.0472(12) Uani 1 1 d .
C7 C 0.2042(3) 0.4958(4) 0.1987(3) 0.0415(11) Uani 1 1 d .
C8 C 0.2055(3) 0.6155(4) 0.2288(3) 0.0569(13) Uani 1 1 d .
H8 H 0.2399 0.6335 0.2855 0.068 Uiso 1 1 calc R
C9 C 0.1558(4) 0.7065(4) 0.1739(3) 0.0637(14) Uani 1 1 d .
H9 H 0.1562 0.7855 0.1950 0.076 Uiso 1 1 calc R
C10 C 0.1054(3) 0.6854(4) 0.0892(3) 0.0490(12) Uani 1 1 d .
C11 C 0.1074(3) 0.5678(4) 0.0602(3) 0.0511(12) Uani 1 1 d .
H11 H 0.0754 0.5511 0.0028 0.061 Uiso 1 1 calc R
C12 C 0.1553(3) 0.4740(4) 0.1136(3) 0.0446(11) Uani 1 1 d .
H12 H 0.1545 0.3954 0.0920 0.054 Uiso 1 1 calc R
C13 C 0.0491(3) 0.7843(4) 0.0297(3) 0.0689(15) Uiso 1 1 d .
H13A H 0.0043 0.8185 0.0504 0.103 Uiso 1 1 calc R
H13B H 0.0161 0.7497 -0.0255 0.103 Uiso 1 1 calc R
H13C H 0.0908 0.8478 0.0261 0.103 Uiso 1 1 calc R
C14 C 0.3054(3) -0.0026(4) 0.4269(3) 0.0381(11) Uani 1 1 d .
C15 C 0.3647(3) -0.0070(4) 0.5106(3) 0.0557(13) Uani 1 1 d .
H15 H 0.4086 0.0553 0.5336 0.067 Uiso 1 1 calc R
C16 C 0.3594(4) -0.1043(5) 0.5614(3) 0.0711(16) Uani 1 1 d .
H16 H 0.4001 -0.1072 0.6181 0.085 Uiso 1 1 calc R
C17 C 0.2943(4) -0.1960(5) 0.5281(4) 0.0685(16) Uani 1 1 d .
H17 H 0.2908 -0.2611 0.5620 0.082 Uiso 1 1 calc R
C18 C 0.2347(4) -0.1915(4) 0.4449(4) 0.0584(14) Uani 1 1 d .
H18 H 0.1907 -0.2539 0.4224 0.070 Uiso 1 1 calc R
C19 C 0.2392(3) -0.0957(4) 0.3940(3) 0.0508(12) Uani 1 1 d .
H19 H 0.1979 -0.0932 0.3375 0.061 Uiso 1 1 calc R
C20 C 0.3726(3) 0.0356(4) 0.2953(3) 0.0415(11) Uani 1 1 d .
C21 C 0.4032(4) -0.0846(5) 0.3115(3) 0.0718(16) Uani 1 1 d .
H21 H 0.3939 -0.1280 0.3546 0.086 Uiso 1 1 calc R
C22 C 0.4474(4) -0.1409(5) 0.2641(4) 0.093(2) Uani 1 1 d .
H22 H 0.4675 -0.2220 0.2757 0.112 Uiso 1 1 calc R
C23 C 0.4618(4) -0.0799(6) 0.2012(4) 0.0776(17) Uani 1 1 d .
H23 H 0.4912 -0.1187 0.1694 0.093 Uiso 1 1 calc R
C24 C 0.4328(4) 0.0389(6) 0.1852(3) 0.0721(16) Uani 1 1 d .
H24 H 0.4431 0.0819 0.1425 0.087 Uiso 1 1 calc R
C25 C 0.3884(3) 0.0962(4) 0.2317(3) 0.0587(14) Uani 1 1 d .
H25 H 0.3687 0.1774 0.2197 0.070 Uiso 1 1 calc R

loop_
_atom_site_aniso_label
_atom_site_aniso_U_11
_atom_site_aniso_U_22
_atom_site_aniso_U_33
_atom_site_aniso_U_23
_atom_site_aniso_U_13
_atom_site_aniso_U_12
Fe1 0.0441(4) 0.0392(4) 0.0425(4) -0.0095(3) 0.0161(3) -0.0076(3)
Fe2 0.0317(4) 0.0338(3) 0.0404(4) -0.0036(3) 0.0082(3) -0.0028(3)
P1 0.0317(6) 0.0382(6) 0.0373(7) -0.0040(6) 0.0090(5) -0.0014(5)
S1 0.0363(7) 0.0469(7) 0.0464(7) -0.0065(6) 0.0066(6) -0.0079(6)
S2 0.0409(7) 0.0370(6) 0.0428(7) -0.0041(6) 0.0152(6) -0.0044(5)
O1 0.062(3) 0.080(3) 0.113(3) -0.023(2) 0.035(2) 0.006(2)
O2 0.064(3) 0.056(2) 0.128(4) -0.033(2) 0.018(2) -0.024(2)
O3 0.141(4) 0.101(3) 0.064(3) -0.008(2) 0.060(3) -0.028(3)
O4 0.043(2) 0.077(3) 0.100(3) 0.018(2) 0.009(2) 0.015(2)
O5 0.107(3) 0.072(3) 0.069(3) -0.038(2) 0.004(2) -0.001(2)
O6 0.068(2) 0.076(3) 0.095(3) 0.022(2) 0.051(2) 0.006(2)
C1 0.059(3) 0.053(3) 0.061(4) -0.018(3) 0.026(3) -0.009(3)
C2 0.048(3) 0.048(3) 0.055(3) -0.010(3) 0.011(3) 0.002(3)
C3 0.073(4) 0.056(3) 0.056(4) -0.020(3) 0.029(3) -0.014(3)
C4 0.044(3) 0.044(3) 0.058(3) 0.000(2) 0.014(3) -0.009(3)
C5 0.047(3) 0.040(3) 0.055(3) 0.003(3) 0.005(3) 0.003(2)
C6 0.031(3) 0.042(3) 0.063(3) 0.001(2) 0.012(3) 0.003(2)
C7 0.045(3) 0.038(3) 0.041(3) 0.003(2) 0.016(2) -0.006(2)
C8 0.078(4) 0.041(3) 0.043(3) -0.003(3) 0.013(3) -0.005(3)
C9 0.096(4) 0.035(3) 0.055(4) -0.006(3) 0.023(3) -0.002(3)
C10 0.054(3) 0.048(3) 0.044(3) 0.006(2) 0.018(3) 0.000(2)
C11 0.061(3) 0.055(3) 0.033(3) -0.002(3) 0.013(2) -0.008(3)
C12 0.060(3) 0.037(3) 0.040(3) -0.006(2) 0.022(3) -0.005(2)
C14 0.035(3) 0.037(3) 0.041(3) 0.003(2) 0.012(2) 0.004(2)
C15 0.047(3) 0.058(3) 0.052(3) 0.011(3) 0.007(3) 0.002(3)
C16 0.068(4) 0.078(4) 0.060(4) 0.024(3) 0.016(3) 0.021(3)
C17 0.078(4) 0.051(4) 0.093(5) 0.028(3) 0.050(4) 0.023(3)
C18 0.064(4) 0.035(3) 0.080(4) 0.001(3) 0.033(3) 0.004(3)
C19 0.056(3) 0.045(3) 0.050(3) -0.003(2) 0.018(3) -0.003(2)
C20 0.037(3) 0.039(3) 0.044(3) -0.007(2) 0.010(2) 0.000(2)
C21 0.085(4) 0.057(3) 0.087(4) 0.003(3) 0.048(3) 0.019(3)
C22 0.112(5) 0.068(4) 0.123(6) -0.002(4) 0.071(5) 0.037(4)
C23 0.067(4) 0.098(5) 0.080(5) -0.027(4) 0.041(3) 0.009(4)
C24 0.072(4) 0.091(4) 0.060(4) -0.005(3) 0.032(3) 0.009(3)
C25 0.066(4) 0.060(3) 0.056(3) -0.007(3) 0.030(3) 0.006(3)

loop_
_atom_type_symbol
_atom_type_description
_atom_type_scat_dispersion_real
_atom_type_scat_dispersion_imag
_atom_type_scat_source
C C 0.0033 0.0016 'International Tables Vol C Tables 4.2.6.8 and 6.1.1.4'
H H 0.0000 0.0000 'International Tables Vol C Tables 4.2.6.8 and 6.1.1.4'
O O 0.0106 0.0060 'International Tables Vol C Tables 4.2.6.8 and 6.1.1.4'
P P 0.1023 0.0942 'International Tables Vol C Tables 4.2.6.8 and 6.1.1.4'
S S 0.1246 0.1234 'International Tables Vol C Tables 4.2.6.8 and 6.1.1.4'
Fe Fe 0.3463 0.8444 'International Tables Vol C Tables 4.2.6.8 and 6.1.1.4'

loop_
_geom_angle_atom_site_label_1
_geom_angle_atom_site_label_2
_geom_angle_atom_site_label_3
_geom_angle
C1 Fe1 C3 90.7(2)
C1 Fe1 C2 96.5(2)
C3 Fe1 C2 103.1(2)
C1 Fe1 S2 97.06(16)
C3 Fe1 S2 154.46(15)
C2 Fe1 S2 100.18(15)
C1 Fe1 S1 173.76(15)
C3 Fe1 S1 86.49(16)
C2 Fe1 S1 89.53(14)
S2 Fe1 S1 83.22(4)
C1 Fe1 Fe2 88.95(15)
C3 Fe1 Fe2 101.12(15)
C2 Fe1 Fe2 155.11(15)
S2 Fe1 Fe2 54.98(3)
S1 Fe1 Fe2 86.12(4)
C6 Fe2 C5 105.2(2)
C6 Fe2 C4 88.8(2)
C5 Fe2 C4 92.8(2)
C6 Fe2 S2 146.18(15)
C5 Fe2 S2 108.48(15)
C4 Fe2 S2 92.27(14)
C6 Fe2 P1 89.37(14)
C5 Fe2 P1 90.81(14)
C4 Fe2 P1 176.23(15)
S2 Fe2 P1 87.47(5)
C6 Fe2 Fe1 92.73(14)
C5 Fe2 Fe1 158.45(15)
C4 Fe2 Fe1 99.47(14)
S2 Fe2 Fe1 53.77(4)
P1 Fe2 Fe1 77.35(4)
C14 P1 C20 102.15(19)
C14 P1 S1 108.61(15)
C20 P1 S1 107.63(14)
C14 P1 Fe2 115.50(14)
C20 P1 Fe2 117.80(15)
S1 P1 Fe2 104.77(6)
P1 S1 Fe1 88.57(5)
C7 S2 Fe1 114.85(15)
C7 S2 Fe2 112.56(14)
Fe1 S2 Fe2 71.26(4)
O1 C1 Fe1 176.5(5)
O2 C2 Fe1 177.1(5)
O3 C3 Fe1 179.0(5)
O4 C4 Fe2 174.8(4)
O5 C5 Fe2 179.0(5)
O6 C6 Fe2 176.9(4)
C12 C7 C8 118.3(4)
C12 C7 S2 120.2(3)
C8 C7 S2 121.3(3)
C9 C8 C7 119.6(4)
C9 C8 H8 120.2
C7 C8 H8 120.2
C10 C9 C8 122.6(4)
C10 C9 H9 118.7
C8 C9 H9 118.7
C9 C10 C11 117.0(4)
C9 C10 C13 122.5(4)
C11 C10 C13 120.5(4)
C10 C11 C12 121.9(4)
C10 C11 H11 119.0
C12 C11 H11 119.0
C7 C12 C11 120.6(4)
C7 C12 H12 119.7
C11 C12 H12 119.7
C10 C13 H13A 109.5
C10 C13 H13B 109.5
H13A C13 H13B 109.5
C10 C13 H13C 109.5
H13A C13 H13C 109.5
H13B C13 H13C 109.5
C15 C14 C19 119.0(4)
C15 C14 P1 121.8(3)
C19 C14 P1 119.1(3)
C14 C15 C16 120.3(5)
C14 C15 H15 119.8
C16 C15 H15 119.8
C17 C16 C15 120.1(5)
C17 C16 H16 119.9
C15 C16 H16 119.9
C18 C17 C16 119.8(5)
C18 C17 H17 120.1
C16 C17 H17 120.1
C17 C18 C19 120.6(5)
C17 C18 H18 119.7
C19 C18 H18 119.7
C18 C19 C14 120.1(4)
C18 C19 H19 119.9
C14 C19 H19 119.9
C25 C20 C21 117.7(4)
C25 C20 P1 119.1(3)
C21 C20 P1 123.1(4)
C20 C21 C22 120.5(5)
C20 C21 H21 119.8
C22 C21 H21 119.8
C23 C22 C21 121.0(5)
C23 C22 H22 119.5
C21 C22 H22 119.5
C22 C23 C24 119.1(5)
C22 C23 H23 120.5
C24 C23 H23 120.5
C23 C24 C25 120.6(5)
C23 C24 H24 119.7
C25 C24 H24 119.7
C20 C25 C24 121.1(5)
C20 C25 H25 119.4
C24 C25 H25 119.4

loop_
_geom_bond_atom_site_label_1
_geom_bond_atom_site_label_2
_geom_bond_distance
Fe1 C1 1.766(6)
Fe1 C3 1.787(6)
Fe1 C2 1.809(5)
Fe1 S2 2.2424(14)
Fe1 S1 2.3655(14)
Fe1 Fe2 2.6327(9)
Fe2 C6 1.785(5)
Fe2 C5 1.788(5)
Fe2 C4 1.798(5)
Fe2 S2 2.2767(13)
Fe2 P1 2.2772(13)
P1 C14 1.824(4)
P1 C20 1.827(4)
P1 S1 2.0336(15)
S2 C7 1.789(4)
O1 C1 1.149(5)
O2 C2 1.120(4)
O3 C3 1.139(5)
O4 C4 1.139(5)
O5 C5 1.134(5)
O6 C6 1.136(5)
C7 C12 1.377(5)
C7 C8 1.396(5)
C8 C9 1.376(6)
C8 H8 0.9300
C9 C10 1.374(6)
C9 H9 0.9300
C10 C11 1.377(5)
C10 C13 1.504(6)
C11 C12 1.378(5)
C11 H11 0.9300
C12 H12 0.9300
C13 H13A 0.9600
C13 H13B 0.9600
C13 H13C 0.9600
C14 C15 1.371(5)
C14 C19 1.390(5)
C15 C16 1.391(6)
C15 H15 0.9300
C16 C17 1.370(7)
C16 H16 0.9300
C17 C18 1.364(6)
C17 H17 0.9300
C18 C19 1.376(6)
C18 H18 0.9300
C19 H19 0.9300
C20 C25 1.369(6)
C20 C21 1.381(5)
C21 C22 1.382(7)
C21 H21 0.9300
C22 C23 1.352(7)
C22 H22 0.9300
C23 C24 1.360(6)
C23 H23 0.9300
C24 C25 1.379(6)
C24 H24 0.9300
C25 H25 0.9300

loop_
_geom_torsion_atom_site_label_1
_geom_torsion_atom_site_label_2
_geom_torsion_atom_site_label_3
_geom_torsion_atom_site_label_4
_geom_torsion
C1 Fe1 Fe2 C6 -75.7(2)
C3 Fe1 Fe2 C6 14.9(2)
C2 Fe1 Fe2 C6 -179.0(4)
S2 Fe1 Fe2 C6 -175.04(14)
S1 Fe1 Fe2 C6 100.52(14)
C1 Fe1 Fe2 C5 137.6(4)
C3 Fe1 Fe2 C5 -131.9(4)
C2 Fe1 Fe2 C5 34.2(5)
S2 Fe1 Fe2 C5 38.2(4)
S1 Fe1 Fe2 C5 -46.3(4)
C1 Fe1 Fe2 C4 13.5(2)
C3 Fe1 Fe2 C4 104.1(2)
C2 Fe1 Fe2 C4 -89.8(4)
S2 Fe1 Fe2 C4 -85.84(15)
S1 Fe1 Fe2 C4 -170.28(15)
C1 Fe1 Fe2 S2 99.38(16)
C3 Fe1 Fe2 S2 -170.09(17)
C2 Fe1 Fe2 S2 -4.0(3)
S1 Fe1 Fe2 S2 -84.44(5)
C1 Fe1 Fe2 P1 -164.40(16)
C3 Fe1 Fe2 P1 -73.87(17)
C2 Fe1 Fe2 P1 92.2(3)
S2 Fe1 Fe2 P1 96.22(5)
S1 Fe1 Fe2 P1 11.78(4)
C6 Fe2 P1 C14 12.3(2)
C5 Fe2 P1 C14 -92.9(2)
C4 Fe2 P1 C14 73(2)
S2 Fe2 P1 C14 158.63(16)
Fe1 Fe2 P1 C14 105.25(16)
C6 Fe2 P1 C20 133.3(2)
C5 Fe2 P1 C20 28.1(2)
C4 Fe2 P1 C20 -166(2)
S2 Fe2 P1 C20 -80.36(16)
Fe1 Fe2 P1 C20 -133.74(16)
C6 Fe2 P1 S1 -107.12(15)
C5 Fe2 P1 S1 147.66(15)
C4 Fe2 P1 S1 -47(2)
S2 Fe2 P1 S1 39.20(6)
Fe1 Fe2 P1 S1 -14.18(5)
C14 P1 S1 Fe1 -108.52(14)
C20 P1 S1 Fe1 141.59(16)
Fe2 P1 S1 Fe1 15.44(5)
C1 Fe1 S1 P1 24.9(15)
C3 Fe1 S1 P1 88.52(15)
C2 Fe1 S1 P1 -168.37(16)
S2 Fe1 S1 P1 -68.06(5)
Fe2 Fe1 S1 P1 -12.89(5)
C1 Fe1 S2 C7 23.1(2)
C3 Fe1 S2 C7 129.9(4)
C2 Fe1 S2 C7 -74.9(2)
S1 Fe1 S2 C7 -163.18(15)
Fe2 Fe1 S2 C7 106.82(16)
C1 Fe1 S2 Fe2 -83.72(15)
C3 Fe1 S2 Fe2 23.1(4)
C2 Fe1 S2 Fe2 178.29(14)
S1 Fe1 S2 Fe2 90.00(4)
C6 Fe2 S2 C7 -100.9(3)
C5 Fe2 S2 C7 84.0(2)
C4 Fe2 S2 C7 -9.8(2)
P1 Fe2 S2 C7 174.00(16)
Fe1 Fe2 S2 C7 -109.85(16)
C6 Fe2 S2 Fe1 8.9(2)
C5 Fe2 S2 Fe1 -166.16(15)
C4 Fe2 S2 Fe1 100.09(15)
P1 Fe2 S2 Fe1 -76.15(4)
C3 Fe1 C1 O1 5(7)
C2 Fe1 C1 O1 -98(7)
S2 Fe1 C1 O1 161(7)
S1 Fe1 C1 O1 68(8)
Fe2 Fe1 C1 O1 106(7)
C1 Fe1 C2 O2 -104(8)
C3 Fe1 C2 O2 163(8)
S2 Fe1 C2 O2 -6(8)
S1 Fe1 C2 O2 77(8)
Fe2 Fe1 C2 O2 -3(9)
C1 Fe1 C3 O3 92(32)
C2 Fe1 C3 O3 -171(100)
S2 Fe1 C3 O3 -16(33)
S1 Fe1 C3 O3 -82(32)
Fe2 Fe1 C3 O3 3(32)
C6 Fe2 C4 O4 -51(5)
C5 Fe2 C4 O4 54(5)
S2 Fe2 C4 O4 162(5)
P1 Fe2 C4 O4 -112(5)
Fe1 Fe2 C4 O4 -144(5)
C6 Fe2 C5 O5 -20(28)
C4 Fe2 C5 O5 -110(28)
S2 Fe2 C5 O5 157(28)
P1 Fe2 C5 O5 69(28)
Fe1 Fe2 C5 O5 125(28)
C5 Fe2 C6 O6 -117(8)
C4 Fe2 C6 O6 -24(8)
S2 Fe2 C6 O6 68(8)
P1 Fe2 C6 O6 152(8)
Fe1 Fe2 C6 O6 75(8)
Fe1 S2 C7 C12 -146.7(3)
Fe2 S2 C7 C12 -67.7(4)
Fe1 S2 C7 C8 38.4(4)
Fe2 S2 C7 C8 117.4(3)
C12 C7 C8 C9 2.3(7)
S2 C7 C8 C9 177.3(4)
C7 C8 C9 C10 -1.3(8)
C8 C9 C10 C11 -0.8(7)
C8 C9 C10 C13 178.5(5)
C9 C10 C11 C12 1.8(7)
C13 C10 C11 C12 -177.5(4)
C8 C7 C12 C11 -1.3(6)
S2 C7 C12 C11 -176.3(3)
C10 C11 C12 C7 -0.8(7)
C20 P1 C14 C15 103.5(4)
S1 P1 C14 C15 -10.0(4)
Fe2 P1 C14 C15 -127.3(3)
C20 P1 C14 C19 -73.0(4)
S1 P1 C14 C19 173.5(3)
Fe2 P1 C14 C19 56.2(4)
C19 C14 C15 C16 1.0(6)
P1 C14 C15 C16 -175.6(3)
C14 C15 C16 C17 -0.4(7)
C15 C16 C17 C18 0.0(7)
C16 C17 C18 C19 -0.1(7)
C17 C18 C19 C14 0.6(7)
C15 C14 C19 C18 -1.0(6)
P1 C14 C19 C18 175.6(3)
C14 P1 C20 C25 177.2(4)
S1 P1 C20 C25 -68.6(4)
Fe2 P1 C20 C25 49.5(4)
C14 P1 C20 C21 -4.3(4)
S1 P1 C20 C21 109.9(4)
Fe2 P1 C20 C21 -132.0(4)
C25 C20 C21 C22 -0.5(7)
P1 C20 C21 C22 -179.0(4)
C20 C21 C22 C23 0.1(9)
C21 C22 C23 C24 0.5(9)
C22 C23 C24 C25 -0.7(9)
C21 C20 C25 C24 0.3(7)
P1 C20 C25 C24 178.9(4)
C23 C24 C25 C20 0.3(8)
